data_2218640
loop_
_publ_author_name
'Li, Ya-Feng'
'Wang, Dao-Wu'
'Wang, Yuan-Rui'
'Zhang, Long'

_publ_section_title
;
 Poly[[diaquatris[\m~4~-(<i>p</i>-phenylenedioxy)diacetato]didysprosium(III)]
 dihydrate]
;
_journal_coeditor_code CI2601
_journal_issue 7
_journal_name_full 'Acta Crystallographica Section E'
_journal_page_first m944
_journal_paper_doi 10.1107/S1600536808017649
_journal_volume 64
_journal_year 2008
_chemical_formula_iupac '[Dy2 (C10 H8 O6)3 (H2 O)2], 2H2 O'
_chemical_formula_moiety 'C30 H28 Dy2 O20, 2(H2 O)'
_chemical_formula_sum 'C30 H32 Dy2 O22'
_chemical_formula_weight 1069.56
_chemical_name_systematic
;Poly[[diaquatris[\m~4~-(p-phenylenedioxy)diacetato]didysprosium(III)]
 dihydrate]
;
_space_group_IT_number 14
_symmetry_cell_setting monoclinic
_symmetry_space_group_name_Hall '-P 2ybc'
_symmetry_space_group_name_H-M 'P 1 21/c 1'
_atom_sites_solution_hydrogens geom
_atom_sites_solution_primary direct
_atom_sites_solution_secondary difmap
_audit_creation_method SHELXL-97
_cell_angle_alpha 90.00
_cell_angle_beta 109.32(3)
_cell_angle_gamma 90.00
_cell_formula_units_Z 2
_cell_length_a 12.080(2)
_cell_length_b 16.615(3)
_cell_length_c 8.8802(18)
_cell_measurement_reflns_used 2000
_cell_measurement_temperature 293(2)
_cell_measurement_theta_max 27.45
_cell_measurement_theta_min 3.03
_cell_volume 1682.0(6)
_computing_cell_refinement 'PROCESS-AUTO (Rigaku, 1998)'
_computing_data_collection 'PROCESS-AUTO (Rigaku, 1998)'
_computing_data_reduction 'CrystalStructure (Rigaku/MSC, 2002)'
_computing_molecular_graphics 'DIAMOND (Brandenburg, 2000)'
_computing_publication_material 'SHELXL97 (Sheldrick, 2008)'
_computing_structure_refinement 'SHELXL97 (Sheldrick, 2008)'
_computing_structure_solution 'SHELXS97 (Sheldrick, 2008)'
_diffrn_ambient_temperature 293(2)
_diffrn_detector_area_resol_mean 10.00
_diffrn_measured_fraction_theta_full 0.998
_diffrn_measured_fraction_theta_max 0.996
_diffrn_measurement_device_type 'Rigaku R-AXIS RAPID'
_diffrn_measurement_method \w
_diffrn_radiation_monochromator graphite
_diffrn_radiation_source 'fine-focus sealed tube'
_diffrn_radiation_type MoK\a
_diffrn_radiation_wavelength 0.71073
_diffrn_reflns_av_R_equivalents 0.0432
_diffrn_reflns_av_sigmaI/netI 0.0337
_diffrn_reflns_limit_h_max 15
_diffrn_reflns_limit_h_min -15
_diffrn_reflns_limit_k_max 21
_diffrn_reflns_limit_k_min -21
_diffrn_reflns_limit_l_max 11
_diffrn_reflns_limit_l_min -11
_diffrn_reflns_number 16183
_diffrn_reflns_theta_full 25.00
_diffrn_reflns_theta_max 27.45
_diffrn_reflns_theta_min 3.03
_exptl_absorpt_coefficient_mu 4.504
_exptl_absorpt_correction_T_max 0.5478
_exptl_absorpt_correction_T_min 0.4368
_exptl_absorpt_correction_type multi-scan
_exptl_absorpt_process_details '(ABSCOR; Higashi, 1995)'
_exptl_crystal_colour 'grey yellow'
_exptl_crystal_density_diffrn 2.112
_exptl_crystal_density_method 'not measured'
_exptl_crystal_description Block
_exptl_crystal_F_000 1040
_exptl_crystal_size_max 0.19
_exptl_crystal_size_mid 0.16
_exptl_crystal_size_min 0.13
_refine_diff_density_max 0.826
_refine_diff_density_min -0.932
_refine_ls_extinction_method none
_refine_ls_goodness_of_fit_ref 1.055
_refine_ls_hydrogen_treatment mixed
_refine_ls_matrix_type full
_refine_ls_number_parameters 256
_refine_ls_number_reflns 3838
_refine_ls_number_restraints 6
_refine_ls_restrained_S_all 1.055
_refine_ls_R_factor_all 0.0364
_refine_ls_R_factor_gt 0.0278
_refine_ls_shift/su_max 0.009
_refine_ls_shift/su_mean 0.000
_refine_ls_structure_factor_coef Fsqd
_refine_ls_weighting_details 'calc w=1/[\s^2^(Fo^2^)+(0.0147P)^2^+5.1969P] where P=(Fo^2^+2Fc^2^)/3'
_refine_ls_weighting_scheme calc
_refine_ls_wR_factor_gt 0.0559
_refine_ls_wR_factor_ref 0.0585
_reflns_number_gt 3229
_reflns_number_total 3838
_reflns_threshold_expression I>2\s(I)
_cod_data_source_file ci2601.cif
_cod_data_source_block I
_cod_original_sg_symbol_H-M 'P 21/c'
_cod_database_code 2218640
_cod_database_fobs_code 2218640

loop_
_symmetry_equiv_pos_as_xyz
'x, y, z'
'-x, y+1/2, -z+1/2'
'-x, -y, -z'
'x, -y-1/2, z-1/2'

loop_
_atom_site_type_symbol
_atom_site_label
_atom_site_fract_x
_atom_site_fract_y
_atom_site_fract_z
_atom_site_U_iso_or_equiv
_atom_site_adp_type
_atom_site_calc_flag
_atom_site_refinement_flags
_atom_site_occupancy
Dy Dy1 0.047406(15) 0.117791(10) 0.06685(2) 0.01642(6) Uani d . 1
O O1 -0.1292(2) 0.11347(17) -0.1593(3) 0.0272(7) Uani d . 1
O O1W -0.0933(3) 0.2099(2) 0.1170(4) 0.0492(11) Uani d D 1
H H16A -0.051(5) 0.246(3) 0.161(7) 0.074 Uiso d D 1
H H16B -0.145(4) 0.228(3) 0.046(6) 0.074 Uiso d D 1
O O2 -0.1802(2) -0.01721(17) -0.1976(3) 0.0255(6) Uani d . 1
O O3 -0.3483(2) 0.15102(17) -0.3735(3) 0.0252(6) Uani d . 1
O O4 -0.7742(2) 0.21741(16) -0.8419(3) 0.0214(6) Uani d . 1
O O5 -0.8998(3) 0.35594(17) -1.1500(3) 0.0244(6) Uani d . 1
O O6 -0.9551(3) 0.23500(18) -1.0955(4) 0.0335(8) Uani d . 1
O O7 0.1721(3) 0.09109(18) -0.0991(4) 0.0312(7) Uani d . 1
O O8 0.0580(3) -0.0133(2) -0.1313(4) 0.0362(8) Uani d . 1
O O9 0.3019(3) 0.0217(2) -0.2669(4) 0.0417(9) Uani d . 1
C C1 -0.1940(3) 0.0565(2) -0.2298(5) 0.0199(8) Uani d . 1
C C2 -0.3012(3) 0.0727(2) -0.3743(5) 0.0245(9) Uani d . 1
H H2A -0.2803 0.0664 -0.4701 0.029 Uiso calc R 1
H H2B -0.3611 0.0331 -0.3778 0.029 Uiso calc R 1
C C3 -0.4522(3) 0.1666(2) -0.4950(5) 0.0193(8) Uani d . 1
C C4 -0.5023(3) 0.1140(2) -0.6214(4) 0.0211(8) Uani d . 1
H H4 -0.4650 0.0660 -0.6286 0.025 Uiso calc R 1
C C5 -0.5082(4) 0.2383(3) -0.4866(5) 0.0254(9) Uani d . 1
H H5 -0.4742 0.2739 -0.4033 0.030 Uiso calc R 1
C C6 -0.6087(3) 0.1338(2) -0.7369(5) 0.0216(8) Uani d . 1
H H6 -0.6418 0.0991 -0.8222 0.026 Uiso calc R 1
C C7 -0.6154(4) 0.2576(3) -0.6023(5) 0.0242(9) Uani d . 1
H H7 -0.6530 0.3058 -0.5967 0.029 Uiso calc R 1
C C8 -0.6648(3) 0.2037(2) -0.7256(4) 0.0176(8) Uani d . 1
C C9 -0.7965(3) 0.2992(2) -0.9002(5) 0.0210(8) Uani d . 1
H H9A -0.7255 0.3229 -0.9092 0.025 Uiso calc R 1
H H9B -0.8222 0.3317 -0.8272 0.025 Uiso calc R 1
C C10 -0.8909(3) 0.2962(2) -1.0620(4) 0.0179(8) Uani d . 1
C C11 0.1401(3) 0.0239(3) -0.1581(5) 0.0242(9) Uani d . 1
C C12 0.1937(4) -0.0131(3) -0.2737(6) 0.0397(12) Uani d . 1
H H12A 0.2054 -0.0702 -0.2510 0.048 Uiso calc R 1
H H12B 0.1389 -0.0075 -0.3812 0.048 Uiso calc R 1
C C13 0.3980(4) 0.0092(3) -0.1300(6) 0.0340(11) Uani d . 1
C C14 0.4975(4) 0.0529(3) -0.1204(6) 0.0361(11) Uani d . 1
H H14 0.4960 0.0887 -0.2014 0.043 Uiso calc R 1
C C15 0.4008(4) -0.0437(3) -0.0085(6) 0.0357(11) Uani d . 1
H H15 0.3342 -0.0731 -0.0135 0.043 Uiso calc R 1
O O2W -0.2446(4) 0.2835(3) -0.1500(5) 0.0604(12) Uani d D 1
H H17A -0.229(6) 0.258(4) -0.219(7) 0.091 Uiso d D 1
H H17B -0.303(5) 0.260(4) -0.133(8) 0.091 Uiso d D 1

loop_
_atom_site_aniso_label
_atom_site_aniso_U_11
_atom_site_aniso_U_22
_atom_site_aniso_U_33
_atom_site_aniso_U_12
_atom_site_aniso_U_13
_atom_site_aniso_U_23
Dy1 0.01428(9) 0.01573(9) 0.01598(9) 0.00025(7) 0.00061(6) 0.00046(7)
O1 0.0256(15) 0.0200(14) 0.0229(14) -0.0024(12) -0.0097(12) -0.0005(12)
O1W 0.044(2) 0.060(3) 0.0311(19) 0.0266(19) -0.0044(16) -0.0118(18)
O2 0.0257(15) 0.0170(14) 0.0278(15) 0.0069(11) 0.0010(13) 0.0013(12)
O3 0.0199(14) 0.0197(14) 0.0236(14) 0.0063(11) -0.0093(12) -0.0046(12)
O4 0.0150(13) 0.0162(14) 0.0233(14) -0.0012(10) -0.0068(11) 0.0050(11)
O5 0.0303(15) 0.0203(14) 0.0180(13) -0.0027(12) 0.0018(12) 0.0078(12)
O6 0.0304(17) 0.0256(17) 0.0284(16) -0.0090(13) -0.0118(13) 0.0125(13)
O7 0.0436(19) 0.0238(16) 0.0336(17) -0.0028(14) 0.0226(15) -0.0064(13)
O8 0.0270(16) 0.046(2) 0.0300(16) -0.0127(15) 0.0015(14) 0.0092(15)
O9 0.0338(18) 0.063(2) 0.0360(18) 0.0116(17) 0.0216(16) 0.0022(17)
C1 0.0173(18) 0.022(2) 0.0179(18) 0.0061(15) 0.0022(15) -0.0016(16)
C2 0.021(2) 0.018(2) 0.026(2) 0.0061(16) -0.0042(17) -0.0026(17)
C3 0.0142(17) 0.019(2) 0.0204(18) 0.0005(14) 0.0000(15) 0.0004(15)
C4 0.0196(18) 0.0181(19) 0.0205(18) 0.0024(16) -0.0003(15) -0.0044(16)
C5 0.023(2) 0.023(2) 0.021(2) 0.0029(17) -0.0057(17) -0.0077(17)
C6 0.0202(18) 0.017(2) 0.0211(19) -0.0009(15) -0.0024(16) -0.0027(15)
C7 0.021(2) 0.020(2) 0.026(2) 0.0051(16) 0.0002(17) -0.0025(17)
C8 0.0128(17) 0.0201(19) 0.0166(18) 0.0003(14) 0.0003(15) 0.0046(15)
C9 0.024(2) 0.0146(19) 0.0195(19) 0.0001(15) 0.0008(16) 0.0022(15)
C10 0.0168(18) 0.0158(19) 0.0178(18) 0.0027(14) 0.0013(15) 0.0026(15)
C11 0.020(2) 0.026(2) 0.027(2) -0.0014(16) 0.0099(17) 0.0060(18)
C12 0.036(3) 0.043(3) 0.043(3) 0.001(2) 0.017(2) -0.014(2)
C13 0.032(2) 0.036(3) 0.044(3) 0.011(2) 0.025(2) -0.001(2)
C14 0.043(3) 0.032(3) 0.047(3) 0.009(2) 0.032(2) 0.009(2)
C15 0.033(2) 0.033(3) 0.050(3) 0.003(2) 0.026(2) 0.001(2)
O2W 0.055(3) 0.060(3) 0.051(3) 0.016(2) -0.003(2) -0.013(2)

loop_
_atom_type_symbol
_atom_type_description
_atom_type_scat_dispersion_real
_atom_type_scat_dispersion_imag
_atom_type_scat_source
C C 0.0033 0.0016 'International Tables Vol C Tables 4.2.6.8 and 6.1.1.4'
H H 0.0000 0.0000 'International Tables Vol C Tables 4.2.6.8 and 6.1.1.4'
N N 0.0061 0.0033 'International Tables Vol C Tables 4.2.6.8 and 6.1.1.4'
O O 0.0106 0.0060 'International Tables Vol C Tables 4.2.6.8 and 6.1.1.4'
Dy Dy -0.1892 4.4098 'International Tables Vol C Tables 4.2.6.8 and 6.1.1.4'

loop_
_geom_angle_atom_site_label_1
_geom_angle_atom_site_label_2
_geom_angle_atom_site_label_3
_geom_angle_site_symmetry_1
_geom_angle_site_symmetry_3
_geom_angle
O8 Dy1 O2 3 3 71.77(11)
O8 Dy1 O1 3 . 77.10(10)
O2 Dy1 O1 3 . 131.87(10)
O8 Dy1 O6 3 1_656 147.73(10)
O2 Dy1 O6 3 1_656 137.92(11)
O1 Dy1 O6 . 1_656 72.10(10)
O8 Dy1 O5 3 4_667 81.77(11)
O2 Dy1 O5 3 4_667 73.24(10)
O1 Dy1 O5 . 4_667 136.95(11)
O6 Dy1 O5 1_656 4_667 114.92(10)
O8 Dy1 O1W 3 . 87.26(14)
O2 Dy1 O1W 3 . 139.73(12)
O1 Dy1 O1W . . 71.98(11)
O6 Dy1 O1W 1_656 . 74.39(14)
O5 Dy1 O1W 4_667 . 69.93(11)
O8 Dy1 O7 3 . 120.17(11)
O2 Dy1 O7 3 . 73.43(11)
O1 Dy1 O7 . . 92.54(11)
O6 Dy1 O7 1_656 . 71.26(11)
O5 Dy1 O7 4_667 . 130.44(10)
O1W Dy1 O7 . . 145.27(13)
O8 Dy1 O4 3 1_656 148.49(9)
O2 Dy1 O4 3 1_656 86.51(9)
O1 Dy1 O4 . 1_656 133.60(9)
O6 Dy1 O4 1_656 1_656 61.51(9)
O5 Dy1 O4 4_667 1_656 70.01(10)
O1W Dy1 O4 . 1_656 95.66(12)
O7 Dy1 O4 . 1_656 72.37(10)
O8 Dy1 O8 3 . 73.76(13)
O2 Dy1 O8 3 . 66.07(10)
O1 Dy1 O8 . . 70.55(10)
O6 Dy1 O8 1_656 . 104.10(10)
O5 Dy1 O8 4_667 . 137.24(9)
O1W Dy1 O8 . . 140.83(11)
O7 Dy1 O8 . . 47.87(9)
O4 Dy1 O8 1_656 . 118.45(9)
C1 O1 Dy1 . . 132.4(2)
Dy1 O1W H16A . . 101(5)
Dy1 O1W H16B . . 121(5)
H16A O1W H16B . . 108(4)
C1 O2 Dy1 . 3 145.7(3)
C3 O3 C2 . . 115.4(3)
C8 O4 C9 . . 115.7(3)
C8 O4 Dy1 . 1_454 127.1(2)
C9 O4 Dy1 . 1_454 116.5(2)
C10 O5 Dy1 . 4_464 137.2(3)
C10 O6 Dy1 . 1_454 128.9(2)
C11 O7 Dy1 . . 104.3(3)
C11 O8 Dy1 . 3 160.3(3)
C11 O8 Dy1 . . 86.5(3)
Dy1 O8 Dy1 3 . 106.24(12)
C13 O9 C12 . . 118.0(4)
O1 C1 O2 . . 127.4(3)
O1 C1 C2 . . 120.3(3)
O2 C1 C2 . . 112.2(3)
O3 C2 C1 . . 113.0(3)
O3 C2 H2A . . 109.0
C1 C2 H2A . . 109.0
O3 C2 H2B . . 109.0
C1 C2 H2B . . 109.0
H2A C2 H2B . . 107.8
O3 C3 C5 1 . 116.9(3)
O3 C3 C5 . . 116.9(3)
O3 C3 C4 1 . 123.6(3)
O3 C3 C4 . . 123.6(3)
C5 C3 C4 . . 119.5(3)
C3 C4 C6 . . 119.7(4)
C3 C4 H4 . . 120.1
C6 C4 H4 . . 120.1
C3 C5 C7 . . 120.5(4)
C3 C5 H5 . . 119.7
C7 C5 H5 . . 119.7
C8 C6 C4 . . 120.4(4)
C8 C6 H6 . . 119.8
C4 C6 H6 . . 119.8
C8 C7 C5 . . 119.0(4)
C8 C7 H7 . . 120.5
C5 C7 H7 . . 120.5
C6 C8 C7 . . 120.8(3)
C6 C8 O4 . . 117.0(3)
C7 C8 O4 . . 122.2(3)
O4 C9 C10 . . 107.5(3)
O4 C9 H9A . . 110.2
C10 C9 H9A . . 110.2
O4 C9 H9B . . 110.2
C10 C9 H9B . . 110.2
H9A C9 H9B . . 108.5
O5 C10 O6 . . 125.5(3)
O5 C10 C9 . . 116.8(3)
O6 C10 C9 . . 117.8(3)
O7 C11 O8 . . 121.3(4)
O7 C11 C12 . . 120.6(4)
O8 C11 C12 . . 118.0(4)
O9 C12 C11 . . 113.7(4)
O9 C12 H12A . . 108.8
C11 C12 H12A . . 108.8
O9 C12 H12B . . 108.8
C11 C12 H12B . . 108.8
H12A C12 H12B . . 107.7
C14 C13 C15 . . 119.3(5)
C14 C13 O9 . . 115.6(4)
C15 C13 O9 . . 125.0(5)
C13 C14 C15 . 3_655 120.6(4)
C13 C14 H14 . . 119.7
C15 C14 H14 3_655 . 119.7
C14 C15 C13 3_655 . 120.0(5)
C14 C15 H15 3_655 . 120.0
C13 C15 H15 . . 120.0
H17A O2W H17B . . 108(4)

loop_
_geom_bond_atom_site_label_1
_geom_bond_atom_site_label_2
_geom_bond_site_symmetry_2
_geom_bond_distance
Dy1 O8 3 2.333(3)
Dy1 O2 3 2.341(3)
Dy1 O1 . 2.399(3)
Dy1 O6 1_656 2.417(3)
Dy1 O5 4_667 2.421(3)
Dy1 O1W . 2.435(4)
Dy1 O7 . 2.471(3)
Dy1 O4 1_656 2.624(3)
Dy1 O8 . 2.830(4)
O1 C1 . 1.255(5)
O1W H16A . 0.80(3)
O1W H16B . 0.79(3)
O2 C1 . 1.256(5)
O3 C3 . 1.382(4)
O3 C2 . 1.421(5)
O4 C8 . 1.400(4)
O4 C9 . 1.448(4)
O5 C10 . 1.246(5)
O6 C10 . 1.253(5)
O7 C11 . 1.240(5)
O8 C11 . 1.257(5)
O9 C13 . 1.391(6)
O9 C12 . 1.413(6)
C1 C2 . 1.516(5)
C2 H2A . 0.97
C2 H2B . 0.97
C3 O3 1 1.382(4)
C3 C5 . 1.385(5)
C3 C4 . 1.392(5)
C4 C6 . 1.392(5)
C4 H4 . 0.93
C5 C7 . 1.399(5)
C5 H5 . 0.93
C6 C8 . 1.366(5)
C6 H6 . 0.93
C7 C8 . 1.387(5)
C7 H7 . 0.93
C9 C10 . 1.512(5)
C9 H9A . 0.97
C9 H9B . 0.97
C11 C12 . 1.514(6)
C12 H12A . 0.97
C12 H12B . 0.97
C13 C14 . 1.382(7)
C13 C15 . 1.384(7)
C14 C15 3_655 1.383(7)
C14 H14 . 0.93
C15 C14 3_655 1.383(7)
C15 H15 . 0.93
O2W H17A . 0.82(3)
O2W H17B . 0.86(3)

loop_
_geom_hbond_atom_site_label_D
_geom_hbond_atom_site_label_H
_geom_hbond_atom_site_label_A
_geom_hbond_site_symmetry_A
_geom_hbond_distance_DH
_geom_hbond_distance_HA
_geom_hbond_distance_DA
_geom_hbond_angle_DHA
O1W H16A O6 4_667 0.80(3) 2.11(5) 2.706(4) 131(6)
O1W H16B O2W 1 0.79(3) 1.98(4) 2.755(6) 166(7)
O2W H17A O3 1 0.82(3) 2.41(6) 2.952(5) 125(5)

loop_
_geom_torsion_atom_site_label_1
_geom_torsion_atom_site_label_2
_geom_torsion_atom_site_label_3
_geom_torsion_atom_site_label_4
_geom_torsion_site_symmetry_1
_geom_torsion_site_symmetry_4
_geom_torsion
O8 Dy1 O1 C1 3 . -35.1(4)
O2 Dy1 O1 C1 3 . 15.4(4)
O6 Dy1 O1 C1 1_656 . 154.7(4)
O5 Dy1 O1 C1 4_667 . -97.7(4)
O1W Dy1 O1 C1 . . -126.4(4)
O7 Dy1 O1 C1 . . 85.3(4)
O4 Dy1 O1 C1 1_656 . 153.2(3)
O8 Dy1 O1 C1 . . 42.0(4)
O8 Dy1 O7 C11 3 . 14.8(3)
O2 Dy1 O7 C11 3 . 71.4(3)
O1 Dy1 O7 C11 . . -61.7(3)
O6 Dy1 O7 C11 1_656 . -131.9(3)
O5 Dy1 O7 C11 4_667 . 121.0(3)
O1W Dy1 O7 C11 . . -123.1(3)
O4 Dy1 O7 C11 1_656 . 163.0(3)
O8 Dy1 O7 C11 . . -1.0(2)
O8 Dy1 O8 C11 3 . -164.8(3)
O2 Dy1 O8 C11 3 . -87.9(2)
O1 Dy1 O8 C11 . . 113.5(3)
O6 Dy1 O8 C11 1_656 . 48.6(2)
O5 Dy1 O8 C11 4_667 . -107.1(3)
O1W Dy1 O8 C11 . . 131.1(3)
O7 Dy1 O8 C11 . . 1.0(2)
O4 Dy1 O8 C11 1_656 . -16.3(3)
O8 Dy1 O8 Dy1 3 3 0.0
O2 Dy1 O8 Dy1 3 3 76.87(12)
O1 Dy1 O8 Dy1 . 3 -81.74(12)
O6 Dy1 O8 Dy1 1_656 3 -146.60(11)
O5 Dy1 O8 Dy1 4_667 3 57.68(18)
O1W Dy1 O8 Dy1 . 3 -64.1(2)
O7 Dy1 O8 Dy1 . 3 165.76(18)
O4 Dy1 O8 Dy1 1_656 3 148.44(9)
Dy1 O1 C1 O2 . . -0.9(7)
Dy1 O1 C1 C2 . . -179.0(3)
Dy1 O2 C1 O1 3 . -18.9(8)
Dy1 O2 C1 C2 3 . 159.4(4)
O3 O3 C2 C1 1 . 0.00(8)
C3 O3 C2 C1 . . -174.5(4)
O1 C1 C2 O3 . . -27.4(6)
O2 C1 C2 O3 . . 154.2(4)
C2 O3 C3 O3 . 1 0E1(4)
O3 O3 C3 C5 1 . 0.00(12)
C2 O3 C3 C5 . . 172.1(4)
O3 O3 C3 C4 1 . 0.0(3)
C2 O3 C3 C4 . . -7.1(6)
O3 C3 C4 C6 1 . 178.5(4)
O3 C3 C4 C6 . . 178.5(4)
C5 C3 C4 C6 . . -0.6(6)
O3 C3 C5 C7 1 . -178.1(4)
O3 C3 C5 C7 . . -178.1(4)
C4 C3 C5 C7 . . 1.1(7)
C3 C4 C6 C8 . . -0.9(6)
C3 C5 C7 C8 . . 0.1(7)
C4 C6 C8 C7 . . 2.1(6)
C4 C6 C8 O4 . . -176.8(4)
C5 C7 C8 C6 . . -1.6(6)
C5 C7 C8 O4 . . 177.2(4)
C9 O4 C8 C6 . . -139.9(4)
Dy1 O4 C8 C6 1_454 . 49.9(5)
C9 O4 C8 C7 . . 41.2(5)
Dy1 O4 C8 C7 1_454 . -129.0(3)
C8 O4 C9 C10 . . 158.0(3)
Dy1 O4 C9 C10 1_454 . -30.8(4)
Dy1 O5 C10 O6 4_464 . -34.7(7)
Dy1 O5 C10 C9 4_464 . 146.8(3)
Dy1 O6 C10 O5 1_454 . -177.4(3)
Dy1 O6 C10 C9 1_454 . 1.1(6)
O4 C9 C10 O5 . . -160.8(3)
O4 C9 C10 O6 . . 20.5(5)
Dy1 O7 C11 O8 . . 2.0(5)
Dy1 O7 C11 C12 . . 177.9(3)
Dy1 O8 C11 O7 3 . -133.2(8)
Dy1 O8 C11 O7 . . -1.7(4)
Dy1 O8 C11 C12 3 . 50.8(10)
Dy1 O8 C11 C12 . . -177.7(4)
C13 O9 C12 C11 . . 68.3(6)
O7 C11 C12 O9 . . 18.6(6)
O8 C11 C12 O9 . . -165.4(4)
C12 O9 C13 C14 . . -172.0(4)
C12 O9 C13 C15 . . 9.4(7)
C15 C13 C14 C15 . 3_655 0.4(8)
O9 C13 C14 C15 . 3_655 -178.4(4)
C14 C13 C15 C14 . 3_655 -0.4(8)
O9 C13 C15 C14 . 3_655 178.3(4)
